data_7239744
loop_
_publ_author_name
'Wang, Renjie'
'Liang, Yunfei'
'Liu, Gang'
'Pu, Shouzhi'

_publ_section_title
;
 Aggregation-induced emission compounds based on
 9,10-diheteroarylanthracene and their applications in cell imaging
;
_journal_issue 4
_journal_name_full 'RSC Advances'
_journal_page_first 2170
_journal_page_last 2179
_journal_paper_doi 10.1039/C9RA09290K
_journal_volume 10
_journal_year 2020
_chemical_formula_sum 'C11 H7 S'
_chemical_formula_weight 171.23
_space_group_crystal_system monoclinic
_space_group_IT_number 14
_space_group_name_Hall '-P 2ybc'
_space_group_name_H-M_alt 'P 1 21/c 1'
_atom_sites_solution_hydrogens geom
_audit_creation_method SHELXL-2016/6
_audit_update_record
;
2018-10-22 deposited with the CCDC.	2020-01-06 downloaded from the CCDC.
;
_cell_angle_alpha 90
_cell_angle_beta 115.242(2)
_cell_angle_gamma 90
_cell_formula_units_Z 4
_cell_length_a 9.8461(12)
_cell_length_b 9.2276(11)
_cell_length_c 10.1454(12)
_cell_measurement_reflns_used 2321
_cell_measurement_temperature 296(2)
_cell_measurement_theta_max 27.48
_cell_measurement_theta_min 2.41
_cell_volume 833.75(17)
_computing_cell_refinement 'Bruker SMART'
_computing_data_collection 'Bruker SMART'
_computing_data_reduction 'Bruker SAINT'
_computing_molecular_graphics 'Bruker SHELXTL'
_computing_publication_material 'Bruker SHELXTL'
_computing_structure_refinement 'SHELXL-2016/6 (Sheldrick, 2016)'
_computing_structure_solution 'SHELXT 2014/5 (Sheldrick, 2014)'
_diffrn_ambient_temperature 296(2)
_diffrn_measured_fraction_theta_full 1.000
_diffrn_measured_fraction_theta_max 0.988
_diffrn_measurement_device_type 'CCD area detector'
_diffrn_measurement_method 'phi and omega scans'
_diffrn_radiation_type MoK\a
_diffrn_radiation_wavelength 0.71073
_diffrn_reflns_av_R_equivalents 0.0139
_diffrn_reflns_av_unetI/netI 0.0160
_diffrn_reflns_Laue_measured_fraction_full 1.000
_diffrn_reflns_Laue_measured_fraction_max 0.988
_diffrn_reflns_limit_h_max 12
_diffrn_reflns_limit_h_min -12
_diffrn_reflns_limit_k_max 11
_diffrn_reflns_limit_k_min -4
_diffrn_reflns_limit_l_max 12
_diffrn_reflns_limit_l_min -12
_diffrn_reflns_number 4887
_diffrn_reflns_point_group_measured_fraction_full 1.000
_diffrn_reflns_point_group_measured_fraction_max 0.988
_diffrn_reflns_theta_full 25.242
_diffrn_reflns_theta_max 27.494
_diffrn_reflns_theta_min 2.287
_exptl_absorpt_coefficient_mu 0.318
_exptl_absorpt_correction_type none
_exptl_crystal_density_diffrn 1.364
_exptl_crystal_density_meas 0
_exptl_crystal_F_000 356
_exptl_crystal_size_max 0.300
_exptl_crystal_size_mid 0.280
_exptl_crystal_size_min 0.220
_refine_diff_density_max 2.978
_refine_diff_density_min -1.150
_refine_diff_density_rms 0.225
_refine_ls_extinction_method none
_refine_ls_goodness_of_fit_ref 2.478
_refine_ls_hydrogen_treatment constr
_refine_ls_matrix_type full
_refine_ls_number_parameters 109
_refine_ls_number_reflns 1888
_refine_ls_number_restraints 0
_refine_ls_restrained_S_all 2.478
_refine_ls_R_factor_all 0.1733
_refine_ls_R_factor_gt 0.1595
_refine_ls_shift/su_max 0.000
_refine_ls_shift/su_mean 0.000
_refine_ls_structure_factor_coef Fsqd
_refine_ls_weighting_details 'w=1/[\s^2^(Fo^2^)+(0.2000P)^2^] where P=(Fo^2^+2Fc^2^)/3'
_refine_ls_weighting_scheme calc
_refine_ls_wR_factor_gt 0.4885
_refine_ls_wR_factor_ref 0.5128
_reflns_Friedel_coverage 0.000
_reflns_number_gt 1555
_reflns_number_total 1888
_reflns_threshold_expression 'I > 2\s(I)'
_cod_data_source_file c9ra09290k2.cif
_cod_data_source_block 1
_cod_depositor_comments 'Adding full bibliography for 7239744--7239747.cif.'
_cod_original_sg_symbol_H-M 'P 21/c'
_cod_database_code 7239744
_shelx_shelxl_version_number 2016/6
_shelx_space_group_comment
; 
The symmetry employed for this shelxl refinement is uniquely defined 
by the following loop, which should always be used as a source of 
symmetry information in preference to the above space-group names. 
They are only intended as comments. 
;
_shelx_estimated_absorpt_t_min 0.911
_shelx_estimated_absorpt_t_max 0.933

loop_
_space_group_symop_operation_xyz
'x, y, z'
'-x, y+1/2, -z+1/2'
'-x, -y, -z'
'x, -y-1/2, z-1/2'

loop_
_atom_site_label
_atom_site_type_symbol
_atom_site_fract_x
_atom_site_fract_y
_atom_site_fract_z
_atom_site_U_iso_or_equiv
_atom_site_adp_type
_atom_site_occupancy
_atom_site_site_symmetry_order
_atom_site_calc_flag
_atom_site_refinement_flags_posn
_atom_site_refinement_flags_adp
S1 S 0.3106(3) 0.1163(2) 0.5236(2) 0.0935(12) Uani 1 1 d . .
C9 C 0.1263(3) 0.2719(3) 0.2707(4) 0.0234(10) Uani 1 1 d . .
H9 H 0.089017 0.338389 0.194646 0.028 Uiso 1 1 calc R U
C5 C 0.3736(5) 0.5087(4) 0.5329(4) 0.0331(11) Uani 1 1 d . .
C4 C 0.3950(5) 0.3848(4) 0.4635(4) 0.0335(12) Uani 1 1 d . .
C3 C 0.5196(5) 0.3738(4) 0.4295(4) 0.0320(11) Uani 1 1 d . .
C2 C 0.5416(6) 0.2479(5) 0.3585(5) 0.0405(12) Uani 1 1 d . .
H2A H 0.474802 0.170638 0.336282 0.049 Uiso 1 1 calc R U
C8 C 0.2814(5) 0.2660(5) 0.4217(5) 0.0377(12) Uani 1 1 d . .
C6 C 0.2522(6) 0.5228(6) 0.5736(6) 0.0445(13) Uani 1 1 d . .
H6A H 0.183984 0.446980 0.553410 0.053 Uiso 1 1 calc R U
C1 C 0.6608(7) 0.2413(6) 0.3233(6) 0.0476(14) Uani 1 1 d . .
H1A H 0.673443 0.160286 0.275137 0.057 Uiso 1 1 calc R U
C7A C 0.2333(7) 0.6420(6) 0.6401(6) 0.0494(14) Uani 1 1 d . .
H7AA H 0.151202 0.648736 0.662404 0.059 Uiso 1 1 calc R U
C10B C 0.0627(7) 0.1239(7) 0.3007(8) 0.0595(17) Uani 1 1 d . .
H10A H -0.031807 0.091193 0.236503 0.071 Uiso 1 1 calc R U
C11C C 0.1445(8) 0.0483(8) 0.4166(7) 0.0650(18) Uani 1 1 d . .
H11A H 0.110910 -0.039064 0.437721 0.078 Uiso 1 1 calc R U

loop_
_atom_site_aniso_label
_atom_site_aniso_U_11
_atom_site_aniso_U_22
_atom_site_aniso_U_33
_atom_site_aniso_U_23
_atom_site_aniso_U_13
_atom_site_aniso_U_12
S1 0.114(2) 0.0754(17) 0.0770(16) -0.0032(9) 0.0272(13) -0.0402(12)
C9 0.0125(15) 0.0095(16) 0.045(2) -0.0034(12) 0.0087(13) -0.0020(11)
C5 0.038(2) 0.030(2) 0.033(2) 0.0051(15) 0.0172(17) 0.0038(16)
C4 0.038(2) 0.028(2) 0.034(2) 0.0028(14) 0.0143(17) 0.0008(15)
C3 0.044(2) 0.024(2) 0.029(2) 0.0027(13) 0.0161(17) 0.0015(15)
C2 0.048(3) 0.031(2) 0.041(2) -0.0023(17) 0.017(2) 0.0030(18)
C8 0.037(2) 0.034(2) 0.043(2) -0.0045(16) 0.0182(18) -0.0044(17)
C6 0.049(3) 0.042(3) 0.052(3) 0.004(2) 0.032(2) 0.001(2)
C1 0.056(3) 0.040(3) 0.049(3) -0.0036(19) 0.025(2) 0.007(2)
C7A 0.057(3) 0.045(3) 0.058(3) -0.001(2) 0.036(3) 0.003(2)
C10B 0.046(3) 0.052(3) 0.079(4) -0.014(3) 0.025(3) -0.011(2)
C11C 0.078(4) 0.054(4) 0.072(4) -0.003(3) 0.040(3) -0.023(3)

loop_
_atom_type_symbol
_atom_type_description
_atom_type_scat_dispersion_real
_atom_type_scat_dispersion_imag
_atom_type_scat_source
C C 0.0033 0.0016 'International Tables Vol C Tables 4.2.6.8 and 6.1.1.4'
H H 0.0000 0.0000 'International Tables Vol C Tables 4.2.6.8 and 6.1.1.4'
S S 0.1246 0.1234 'International Tables Vol C Tables 4.2.6.8 and 6.1.1.4'

loop_
_geom_angle_atom_site_label_1
_geom_angle_atom_site_label_2
_geom_angle_atom_site_label_3
_geom_angle
_geom_angle_site_symmetry_1
_geom_angle_site_symmetry_3
C11C S1 C8 92.7(3) . .
C10B C9 C8 94.5(3) . .
C10B C9 H9 132.7 . .
C8 C9 H9 132.7 . .
C4 C5 C6 122.8(4) . .
C4 C5 C3 119.7(4) . 3_666
C6 C5 C3 117.4(4) . 3_666
C5 C4 C3 120.9(4) . .
C5 C4 C8 119.1(4) . .
C3 C4 C8 120.0(4) . .
C4 C3 C2 121.0(4) . .
C4 C3 C5 119.4(4) . 3_666
C2 C3 C5 119.6(4) . 3_666
C1 C2 C3 119.9(5) . .
C1 C2 H2A 120.0 . .
C3 C2 H2A 120.0 . .
C4 C8 C9 121.8(4) . .
C4 C8 S1 121.3(4) . .
C9 C8 S1 116.8(3) . .
C7A C6 C5 122.1(5) . .
C7A C6 H6A 118.9 . .
C5 C6 H6A 118.9 . .
C2 C1 C7A 120.7(4) . 3_666
C2 C1 H1A 119.7 . .
C7A C1 H1A 119.7 3_666 .
C6 C7A C1 120.3(5) . 3_666
C6 C7A H7AA 119.9 . .
C1 C7A H7AA 119.9 3_666 .
C11C C10B C9 119.4(5) . .
C11C C10B H10A 120.3 . .
C9 C10B H10A 120.3 . .
C10B C11C S1 116.4(5) . .
C10B C11C H11A 121.8 . .
S1 C11C H11A 121.8 . .

loop_
_geom_bond_atom_site_label_1
_geom_bond_atom_site_label_2
_geom_bond_distance
_geom_bond_site_symmetry_2
S1 C11C 1.653(7) .
S1 C8 1.675(5) .
C9 C10B 1.585(7) .
C9 C8 1.639(6) .
C9 H9 0.9300 .
C5 C4 1.404(6) .
C5 C6 1.427(6) .
C5 C3 1.444(6) 3_666
C4 C3 1.413(6) .
C4 C8 1.493(6) .
C3 C2 1.431(6) .
C2 C1 1.366(8) .
C2 H2A 0.9300 .
C6 C7A 1.344(7) .
C6 H6A 0.9300 .
C1 C7A 1.433(8) 3_666
C1 H1A 0.9300 .
C7A H7AA 0.9300 .
C10B C11C 1.308(10) .
C10B H10A 0.9300 .
C11C H11A 0.9300 .

loop_
_geom_torsion_atom_site_label_1
_geom_torsion_atom_site_label_2
_geom_torsion_atom_site_label_3
_geom_torsion_atom_site_label_4
_geom_torsion
_geom_torsion_site_symmetry_1
_geom_torsion_site_symmetry_4
C6 C5 C4 C3 -177.9(4) . .
C3 C5 C4 C3 -0.2(7) 3_666 .
C6 C5 C4 C8 3.9(6) . .
C3 C5 C4 C8 -178.4(4) 3_666 .
C5 C4 C3 C2 -179.9(4) . .
C8 C4 C3 C2 -1.7(6) . .
C5 C4 C3 C5 0.2(7) . 3_666
C8 C4 C3 C5 178.4(4) . 3_666
C4 C3 C2 C1 178.3(4) . .
C5 C3 C2 C1 -1.8(7) 3_666 .
C5 C4 C8 C9 82.7(5) . .
C3 C4 C8 C9 -95.5(5) . .
C5 C4 C8 S1 -100.2(5) . .
C3 C4 C8 S1 81.6(5) . .
C10B C9 C8 C4 -177.8(4) . .
C10B C9 C8 S1 5.0(4) . .
C11C S1 C8 C4 177.9(4) . .
C11C S1 C8 C9 -4.9(4) . .
C4 C5 C6 C7A 179.9(4) . .
C3 C5 C6 C7A 2.2(7) 3_666 .
C3 C2 C1 C7A 1.5(8) . 3_666
C5 C6 C7A C1 -2.0(8) . 3_666
C8 C9 C10B C11C -3.0(7) . .
C9 C10B C11C S1 0.1(9) . .
C8 S1 C11C C10B 2.9(6) . .
